data_4021981
loop_
_publ_author_name
'Yang-Ping Liu'
'Lan-Fen Wang'
'Zhou Nie'
'Yi-Qiong Ji'
'Yang Liu'
'Ke-Jian Liu'
'Qiu Tian'

_publ_section_title
;
 Effect of the Phosphoryl Substituent in the Linear Nitrone on the
 Spin Trapping of Superoxide Radical and the Stability of the Superoxide
 Adduct: Combined Experimental and Theoretical Studies
;
_journal_name_full 'Journal of Organic Chemistry'
_journal_page_first 7753
_journal_page_last 7762
_journal_paper_doi 10.1021/jo061204m
_journal_volume 71
_journal_year 2006
_chemical_formula_sum 'C14 H22 N O5 P'
_chemical_formula_weight 315.30
_chemical_name_systematic
; 
 ? 
;
_space_group_IT_number 14
_symmetry_cell_setting monoclinic
_symmetry_space_group_name_Hall '-P 2ybc'
_symmetry_space_group_name_H-M 'P 1 21/c 1'
_atom_sites_solution_hydrogens geom
_atom_sites_solution_primary direct
_atom_sites_solution_secondary difmap
_audit_creation_method SHELXL-97
_cell_angle_alpha 90.00
_cell_angle_beta 96.49(3)
_cell_angle_gamma 90.00
_cell_formula_units_Z 4
_cell_length_a 7.2504(15)
_cell_length_b 23.958(5)
_cell_length_c 9.5680(19)
_cell_measurement_reflns_used 15144
_cell_measurement_temperature 293(2)
_cell_measurement_theta_max 27.47
_cell_measurement_theta_min 1.70
_cell_volume 1651.3(6)
_computing_cell_refinement 'Rapid auto(Rigaku 2001)'
_computing_data_collection 'Rapid auto(Rigaku 2001)'
_computing_data_reduction 'Rapid auto(Rigaku 2001)'
_computing_structure_refinement 'SHELXL-97 (Sheldrick, 1997)'
_computing_structure_solution 'SHELXS-97 (Sheldrick, 1990)'
_diffrn_ambient_temperature 293(2)
_diffrn_measured_fraction_theta_full 0.998
_diffrn_measured_fraction_theta_max 0.998
_diffrn_measurement_device_type 'Rigaku raxis Rapid IP Area Detector'
_diffrn_measurement_method '\w oscillation'
_diffrn_radiation_monochromator graphite
_diffrn_radiation_source 'Rotating Anode'
_diffrn_radiation_type MoK\a
_diffrn_radiation_wavelength 0.71073
_diffrn_reflns_av_R_equivalents 0.0342
_diffrn_reflns_av_sigmaI/netI 0.0349
_diffrn_reflns_limit_h_max 9
_diffrn_reflns_limit_h_min -9
_diffrn_reflns_limit_k_max 31
_diffrn_reflns_limit_k_min -30
_diffrn_reflns_limit_l_max 12
_diffrn_reflns_limit_l_min -12
_diffrn_reflns_number 15144
_diffrn_reflns_theta_full 27.47
_diffrn_reflns_theta_max 27.47
_diffrn_reflns_theta_min 1.70
_exptl_absorpt_coefficient_mu 0.186
_exptl_absorpt_correction_T_max 0.9613
_exptl_absorpt_correction_T_min 0.8719
_exptl_absorpt_correction_type empirical
_exptl_absorpt_process_details abscor
_exptl_crystal_colour colorless
_exptl_crystal_density_diffrn 1.268
_exptl_crystal_density_method 'not measured'
_exptl_crystal_description platelet
_exptl_crystal_F_000 672
_exptl_crystal_size_max 0.76
_exptl_crystal_size_mid 0.40
_exptl_crystal_size_min 0.21
_refine_diff_density_max 0.451
_refine_diff_density_min -0.249
_refine_diff_density_rms 0.054
_refine_ls_extinction_method none
_refine_ls_goodness_of_fit_ref 1.038
_refine_ls_hydrogen_treatment constr
_refine_ls_matrix_type full
_refine_ls_number_parameters 190
_refine_ls_number_reflns 3798
_refine_ls_number_restraints 0
_refine_ls_restrained_S_all 1.038
_refine_ls_R_factor_all 0.0807
_refine_ls_R_factor_gt 0.0567
_refine_ls_shift/su_max 0.000
_refine_ls_shift/su_mean 0.000
_refine_ls_structure_factor_coef Fsqd
_refine_ls_weighting_details 'calc w=1/[\s^2^(Fo^2^)+(0.1078P)^2^+0.2226P] where P=(Fo^2^+2Fc^2^)/3'
_refine_ls_weighting_scheme calc
_refine_ls_wR_factor_gt 0.1676
_refine_ls_wR_factor_ref 0.1832
_reflns_number_gt 2694
_reflns_number_total 3798
_reflns_threshold_expression >2sigma(I)
_cod_data_source_file jo061204msi20060612_093848.cif
_cod_depositor_comments
;
The following automatic conversions were performed:
'_symmetry_cell_setting' value 'Monoclinic' changed to 'monoclinic'
according to '/home/saulius/struct/CIF-dictionaries/cif_core.dic'
dictionary named 'cif_core.dic' version 2.4.1 from 2010-06-29.

Automatic conversion script
Id: cif_fix_enum 1527 2010-12-29 10:47:43Z saulius 
;
_cod_original_sg_symbol_H-M 'P 21/c'
_cod_database_code 4021981

loop_
_symmetry_equiv_pos_as_xyz
'x, y, z'
'-x, y+1/2, -z+1/2'
'-x, -y, -z'
'x, -y-1/2, z-1/2'

loop_
_atom_site_label
_atom_site_type_symbol
_atom_site_fract_x
_atom_site_fract_y
_atom_site_fract_z
_atom_site_U_iso_or_equiv
_atom_site_adp_type
_atom_site_occupancy
_atom_site_symmetry_multiplicity
_atom_site_calc_flag
_atom_site_refinement_flags
P1 P 0.36357(9) 0.33576(2) 0.34308(7) 0.0530(2) Uani 1 1 d .
N1 N 0.3341(3) 0.44543(8) 0.3405(2) 0.0517(5) Uani 1 1 d .
O1 O -0.2602(3) 0.62607(10) 0.0469(2) 0.0860(7) Uani 1 1 d .
H1A H -0.2468 0.6375 -0.0321 0.129 Uiso 1 1 calc R
O2 O 0.2194(3) 0.44417(9) 0.4347(2) 0.0797(6) Uani 1 1 d .
O3 O 0.2378(3) 0.33288(8) 0.2114(2) 0.0726(6) Uani 1 1 d .
O4 O 0.2690(2) 0.32114(9) 0.4771(2) 0.0683(5) Uani 1 1 d .
O5 O 0.5323(3) 0.29466(7) 0.3543(2) 0.0719(5) Uani 1 1 d .
C1 C -0.1159(4) 0.59200(11) 0.0933(2) 0.0587(6) Uani 1 1 d .
C2 C -0.1255(4) 0.56323(12) 0.2188(3) 0.0624(7) Uani 1 1 d .
H2A H -0.2272 0.5684 0.2685 0.075 Uiso 1 1 calc R
C3 C 0.0137(3) 0.52730(10) 0.2700(2) 0.0538(5) Uani 1 1 d .
H3B H 0.0059 0.5087 0.3545 0.065 Uiso 1 1 calc R
C4 C 0.1664(3) 0.51841(9) 0.1964(2) 0.0474(5) Uani 1 1 d .
C5 C 0.1747(4) 0.54884(10) 0.0713(2) 0.0569(6) Uani 1 1 d .
H5A H 0.2770 0.5444 0.0218 0.068 Uiso 1 1 calc R
C6 C 0.0360(4) 0.58491(10) 0.0205(3) 0.0598(6) Uani 1 1 d .
H6A H 0.0443 0.6044 -0.0626 0.072 Uiso 1 1 calc R
C7 C 0.3161(3) 0.47926(9) 0.2333(2) 0.0513(5) Uani 1 1 d .
H7A H 0.4094 0.4781 0.1741 0.062 Uiso 1 1 calc R
C8 C 0.4861(3) 0.40263(9) 0.3639(2) 0.0498(5) Uani 1 1 d .
C9 C 0.5845(4) 0.41098(13) 0.5123(3) 0.0713(7) Uani 1 1 d .
H9A H 0.6470 0.4464 0.5177 0.107 Uiso 1 1 calc R
H9B H 0.6735 0.3817 0.5336 0.107 Uiso 1 1 calc R
H9C H 0.4948 0.4102 0.5788 0.107 Uiso 1 1 calc R
C10 C 0.6249(4) 0.40596(12) 0.2554(3) 0.0661(7) Uani 1 1 d .
H10A H 0.6903 0.4408 0.2655 0.099 Uiso 1 1 calc R
H10B H 0.5598 0.4034 0.1625 0.099 Uiso 1 1 calc R
H10C H 0.7118 0.3757 0.2701 0.099 Uiso 1 1 calc R
C11 C 0.0672(4) 0.32641(16) 0.4839(4) 0.0925(11) Uani 1 1 d .
H11A H 0.0357 0.3652 0.4979 0.111 Uiso 1 1 calc R
H11B H 0.0001 0.3139 0.3960 0.111 Uiso 1 1 calc R
C12 C 0.0153(6) 0.2936(2) 0.5969(6) 0.1280(17) Uani 1 1 d .
H12A H -0.1160 0.2968 0.6008 0.192 Uiso 1 1 calc R
H12B H 0.0805 0.3065 0.6838 0.192 Uiso 1 1 calc R
H12C H 0.0462 0.2552 0.5824 0.192 Uiso 1 1 calc R
C13 C 0.4960(6) 0.23437(13) 0.3416(6) 0.1346(19) Uani 1 1 d .
H13A H 0.4094 0.2243 0.4076 0.161 Uiso 1 1 calc R
H13B H 0.4357 0.2270 0.2477 0.161 Uiso 1 1 calc R
C14 C 0.6402(8) 0.20218(18) 0.3639(8) 0.183(3) Uani 1 1 d .
H14A H 0.6020 0.1639 0.3531 0.274 Uiso 1 1 calc R
H14B H 0.6995 0.2081 0.4576 0.274 Uiso 1 1 calc R
H14C H 0.7258 0.2107 0.2973 0.274 Uiso 1 1 calc R

loop_
_atom_site_aniso_label
_atom_site_aniso_U_11
_atom_site_aniso_U_22
_atom_site_aniso_U_33
_atom_site_aniso_U_23
_atom_site_aniso_U_13
_atom_site_aniso_U_12
P1 0.0544(4) 0.0429(3) 0.0602(4) 0.0094(3) 0.0001(3) 0.0009(3)
N1 0.0570(11) 0.0445(10) 0.0552(11) 0.0033(8) 0.0137(9) 0.0026(8)
O1 0.0923(15) 0.0980(16) 0.0670(11) 0.0088(11) 0.0063(10) 0.0442(13)
O2 0.0894(14) 0.0783(13) 0.0791(13) 0.0320(10) 0.0427(11) 0.0313(11)
O3 0.0871(14) 0.0564(11) 0.0692(12) 0.0043(8) -0.0132(10) -0.0047(9)
O4 0.0540(10) 0.0741(12) 0.0763(12) 0.0300(9) 0.0053(9) -0.0007(8)
O5 0.0635(11) 0.0445(9) 0.1074(15) 0.0062(9) 0.0086(10) 0.0068(8)
C1 0.0682(15) 0.0565(13) 0.0494(12) -0.0050(10) -0.0014(11) 0.0147(12)
C2 0.0637(15) 0.0719(17) 0.0529(13) -0.0042(11) 0.0114(11) 0.0137(13)
C3 0.0610(13) 0.0564(13) 0.0448(11) -0.0006(10) 0.0091(10) 0.0030(11)
C4 0.0544(12) 0.0423(11) 0.0458(10) -0.0034(9) 0.0073(9) -0.0020(9)
C5 0.0635(14) 0.0561(13) 0.0537(12) 0.0059(10) 0.0174(11) 0.0042(11)
C6 0.0759(17) 0.0538(14) 0.0500(12) 0.0056(10) 0.0085(11) 0.0050(12)
C7 0.0572(13) 0.0463(12) 0.0521(12) 0.0013(10) 0.0136(10) -0.0013(10)
C8 0.0521(12) 0.0429(11) 0.0549(12) 0.0017(9) 0.0076(10) 0.0017(9)
C9 0.0734(17) 0.0692(17) 0.0676(16) -0.0050(13) -0.0085(13) 0.0034(14)
C10 0.0581(14) 0.0585(14) 0.0855(18) 0.0095(13) 0.0241(13) 0.0039(12)
C11 0.0547(16) 0.098(2) 0.126(3) 0.040(2) 0.0188(18) 0.0049(16)
C12 0.082(3) 0.133(4) 0.176(4) 0.055(3) 0.046(3) 0.003(2)
C13 0.109(3) 0.0433(17) 0.243(6) 0.009(2) -0.018(3) 0.0054(18)
C14 0.142(4) 0.058(2) 0.361(10) 0.004(4) 0.084(6) 0.023(3)

loop_
_atom_type_symbol
_atom_type_description
_atom_type_scat_dispersion_real
_atom_type_scat_dispersion_imag
_atom_type_scat_source
C C 0.0033 0.0016 'International Tables Vol C Tables 4.2.6.8 and 6.1.1.4'
H H 0.0000 0.0000 'International Tables Vol C Tables 4.2.6.8 and 6.1.1.4'
N N 0.0061 0.0033 'International Tables Vol C Tables 4.2.6.8 and 6.1.1.4'
O O 0.0106 0.0060 'International Tables Vol C Tables 4.2.6.8 and 6.1.1.4'
P P 0.1023 0.0942 'International Tables Vol C Tables 4.2.6.8 and 6.1.1.4'

loop_
_geom_angle_atom_site_label_1
_geom_angle_atom_site_label_2
_geom_angle_atom_site_label_3
_geom_angle
O3 P1 O4 113.96(12)
O3 P1 O5 115.69(12)
O4 P1 O5 102.40(11)
O3 P1 C8 112.34(11)
O4 P1 C8 111.09(12)
O5 P1 C8 100.20(11)
O2 N1 C7 123.2(2)
O2 N1 C8 113.52(17)
C7 N1 C8 123.2(2)
C1 O1 H1A 109.5
C11 O4 P1 123.09(19)
C13 O5 P1 118.8(2)
O1 C1 C6 122.5(2)
O1 C1 C2 117.8(2)
C6 C1 C2 119.7(2)
C3 C2 C1 120.7(2)
C3 C2 H2A 119.6
C1 C2 H2A 119.6
C2 C3 C4 120.6(2)
C2 C3 H3B 119.7
C4 C3 H3B 119.7
C3 C4 C5 117.6(2)
C3 C4 C7 126.3(2)
C5 C4 C7 116.1(2)
C6 C5 C4 121.8(2)
C6 C5 H5A 119.1
C4 C5 H5A 119.1
C5 C6 C1 119.5(2)
C5 C6 H6A 120.2
C1 C6 H6A 120.2
N1 C7 C4 126.9(2)
N1 C7 H7A 116.5
C4 C7 H7A 116.5
N1 C8 C10 113.07(19)
N1 C8 C9 107.8(2)
C10 C8 C9 110.5(2)
N1 C8 P1 104.00(15)
C10 C8 P1 108.71(17)
C9 C8 P1 112.65(18)
C8 C9 H9A 109.5
C8 C9 H9B 109.5
H9A C9 H9B 109.5
C8 C9 H9C 109.5
H9A C9 H9C 109.5
H9B C9 H9C 109.5
C8 C10 H10A 109.5
C8 C10 H10B 109.5
H10A C10 H10B 109.5
C8 C10 H10C 109.5
H10A C10 H10C 109.5
H10B C10 H10C 109.5
C12 C11 O4 109.6(3)
C12 C11 H11A 109.8
O4 C11 H11A 109.8
C12 C11 H11B 109.8
O4 C11 H11B 109.8
H11A C11 H11B 108.2
C11 C12 H12A 109.5
C11 C12 H12B 109.5
H12A C12 H12B 109.5
C11 C12 H12C 109.5
H12A C12 H12C 109.5
H12B C12 H12C 109.5
C14 C13 O5 115.9(4)
C14 C13 H13A 108.3
O5 C13 H13A 108.3
C14 C13 H13B 108.3
O5 C13 H13B 108.3
H13A C13 H13B 107.4
C13 C14 H14A 109.5
C13 C14 H14B 109.5
H14A C14 H14B 109.5
C13 C14 H14C 109.5
H14A C14 H14C 109.5
H14B C14 H14C 109.5

loop_
_geom_bond_atom_site_label_1
_geom_bond_atom_site_label_2
_geom_bond_distance
P1 O3 1.4714(19)
P1 O4 1.5608(19)
P1 O5 1.5647(19)
P1 C8 1.832(2)
N1 O2 1.293(3)
N1 C7 1.302(3)
N1 C8 1.503(3)
O1 C1 1.361(3)
O1 H1A 0.8200
O4 C11 1.477(3)
O5 C13 1.471(4)
C1 C6 1.379(4)
C1 C2 1.393(4)
C2 C3 1.374(3)
C2 H2A 0.9300
C3 C4 1.394(3)
C3 H3B 0.9300
C4 C5 1.409(3)
C4 C7 1.448(3)
C5 C6 1.373(4)
C5 H5A 0.9300
C6 H6A 0.9300
C7 H7A 0.9300
C8 C10 1.527(3)
C8 C9 1.528(3)
C9 H9A 0.9600
C9 H9B 0.9600
C9 H9C 0.9600
C10 H10A 0.9600
C10 H10B 0.9600
C10 H10C 0.9600
C11 C12 1.422(5)
C11 H11A 0.9700
C11 H11B 0.9700
C12 H12A 0.9600
C12 H12B 0.9600
C12 H12C 0.9600
C13 C14 1.297(6)
C13 H13A 0.9700
C13 H13B 0.9700
C14 H14A 0.9600
C14 H14B 0.9600
C14 H14C 0.9600

loop_
_geom_hbond_atom_site_label_D
_geom_hbond_atom_site_label_H
_geom_hbond_atom_site_label_A
_geom_hbond_distance_DH
_geom_hbond_distance_HA
_geom_hbond_distance_DA
_geom_hbond_angle_DHA
_geom_hbond_site_symmetry_A
O1 H1A O3 0.82 1.86 2.682(3) 174.4 3_565

loop_
_cod_related_entry_id
_cod_related_entry_database
_cod_related_entry_code
1 ChemSpider 21154220
